data_1572524
loop_
_publ_author_name
'Al-Dulayymi, Ahmad R.'
'Beckett, Michael A.'
'Braganca, Radek'
'Coles, Simon J.'
'Horton, Peter N.'
'Rixon, Thomas A.'

_publ_section_title
;
 Tetrahydroxidohexaoxidopentaborate(1-) Salts of C6-Linked Substituted
 Diimidazolium and Dipyrrolidinium Cations: Synthesis, Characterization
 and XRD Studies
;
_journal_issue 8
_journal_name_full Inorganics
_journal_page_first 220
_journal_paper_doi 10.3390/inorganics12080220
_journal_volume 12
_journal_year 2024
_chemical_formula_moiety 'C16 H34 N2, 2(B5 H4 O10)'
_chemical_formula_sum 'C16 H42 B10 N2 O20'
_chemical_formula_weight 690.61
_space_group_crystal_system triclinic
_space_group_IT_number 2
_space_group_name_Hall '-P 1'
_space_group_name_H-M_alt 'P -1'
_atom_sites_solution_hydrogens mixed
_atom_sites_solution_primary dual
_audit_creation_date 2018-09-04
_audit_creation_method
;
Olex2 1.2
(compiled 2018.05.29 svn.r3508 for OlexSys, GUI svn.r5506)
;
_cell_angle_alpha 84.415(3)
_cell_angle_beta 84.541(3)
_cell_angle_gamma 75.872(3)
_cell_formula_units_Z 2
_cell_length_a 9.6641(4)
_cell_length_b 12.7484(4)
_cell_length_c 13.0913(4)
_cell_measurement_reflns_used 11779
_cell_measurement_temperature 100(2)
_cell_measurement_theta_max 32.0670
_cell_measurement_theta_min 1.6440
_cell_volume 1552.40(10)
_computing_cell_refinement 'CrysAlisPro 1.171.39.46 (Rigaku OD, 2018)'
_computing_data_collection 'CrysAlisPro 1.171.39.46 (Rigaku OD, 2018)'
_computing_data_reduction 'CrysAlisPro 1.171.39.46 (Rigaku OD, 2018)'
_computing_molecular_graphics 'Olex2 (Dolomanov et al., 2009)'
_computing_publication_material 'Olex2 (Dolomanov et al., 2009)'
_computing_structure_refinement 'ShelXL (Sheldrick, 2015)'
_computing_structure_solution 'ShelXT (Sheldrick, 2015)'
_diffrn_ambient_temperature 100(2)
_diffrn_detector 'hybrid pixel detector'
_diffrn_detector_area_resol_mean 10
_diffrn_detector_dtime 0.000
_diffrn_detector_type 'Rigaku, HyPix 6000'
_diffrn_measured_fraction_theta_full 1.000
_diffrn_measured_fraction_theta_max 1.000
_diffrn_measurement_details
;
List of Runs (angles in degrees, time in seconds):

  # Type    Start    End  Width  t~exp~   \w     \q     \k     \f   Frames
--------------------------------------------------------------------------
  1  \w    -34.00  84.00   0.50    2.50    --   -4.50  65.00-121.00  236
  2  \w    -93.00  25.00   0.50    2.50    --   -4.50 -65.00 102.00  236
  3  \w    -93.00  27.00   0.50    2.50    --   -4.50 -70.00-150.00  240
  4  \w    -84.00  31.00   0.50    2.50    --    4.50 -38.00  60.00  230
  5  \w     -3.00  46.00   0.50    2.50    --    4.50  38.00  90.00   98
  6  \w    -14.00  92.00   0.50    2.50    --    4.50  38.00   0.00  212
;
_diffrn_measurement_device 'four-circle diffractometer'
_diffrn_measurement_device_details 'Rigaku, AFC12 \k goniometer'
_diffrn_measurement_device_type
'Rigaku FRE+ equipped with VHF Varimax confocal mirrors and an AFC12 goniometer and HyPix 6000 detector'
_diffrn_measurement_method 'profile data from \w-scans'
_diffrn_measurement_specimen_support 'MiTeGen MicroLoop'
_diffrn_orient_matrix_type 'CrysAlisPro convention (1999,Acta A55,543-557)'
_diffrn_orient_matrix_UB_11 -0.0101146000
_diffrn_orient_matrix_UB_12 0.0421219000
_diffrn_orient_matrix_UB_13 -0.0401276000
_diffrn_orient_matrix_UB_21 0.0681054000
_diffrn_orient_matrix_UB_22 0.0089475000
_diffrn_orient_matrix_UB_23 0.0066096000
_diffrn_orient_matrix_UB_31 0.0319217000
_diffrn_orient_matrix_UB_32 -0.0381703000
_diffrn_orient_matrix_UB_33 -0.0364152000
_diffrn_radiation_collimation 0.2
_diffrn_radiation_monochromator 'Confocal mirrors, VHF Varimax'
_diffrn_radiation_probe x-ray
_diffrn_radiation_type MoK\a
_diffrn_radiation_wavelength 0.71075
_diffrn_reflns_av_R_equivalents 0.0398
_diffrn_reflns_av_unetI/netI 0.0292
_diffrn_reflns_Laue_measured_fraction_full 1.000
_diffrn_reflns_Laue_measured_fraction_max 1.000
_diffrn_reflns_limit_h_max 12
_diffrn_reflns_limit_h_min -12
_diffrn_reflns_limit_k_max 16
_diffrn_reflns_limit_k_min -16
_diffrn_reflns_limit_l_max 16
_diffrn_reflns_limit_l_min -16
_diffrn_reflns_number 35495
_diffrn_reflns_point_group_measured_fraction_full 1.000
_diffrn_reflns_point_group_measured_fraction_max 1.000
_diffrn_reflns_theta_full 25.242
_diffrn_reflns_theta_max 27.480
_diffrn_reflns_theta_min 1.652
_diffrn_source 'Rotating Anode'
_diffrn_source_current 55.0
_diffrn_source_power 2.475
_diffrn_source_target Mo
_diffrn_source_type 'Rigaku FRE+'
_diffrn_source_voltage 45.0
_exptl_absorpt_coefficient_mu 0.124
_exptl_absorpt_correction_T_max 1.00000
_exptl_absorpt_correction_T_min 0.67343
_exptl_absorpt_correction_type multi-scan
_exptl_absorpt_process_details
;
CrysAlisPro 1.171.39.46 (Rigaku Oxford Diffraction, 2018)
Empirical absorption correction using spherical harmonics,
 implemented in SCALE3 ABSPACK scaling algorithm.
;
_exptl_crystal_colour colourless
_exptl_crystal_colour_primary colourless
_exptl_crystal_density_diffrn 1.477
_exptl_crystal_description plate
_exptl_crystal_F_000 724
_exptl_crystal_recrystallization_method 'The material was recrystallised from water'
_exptl_crystal_size_max 0.26
_exptl_crystal_size_mid 0.12
_exptl_crystal_size_min 0.015
_refine_diff_density_max 0.317
_refine_diff_density_min -0.223
_refine_diff_density_rms 0.048
_refine_ls_extinction_method none
_refine_ls_goodness_of_fit_ref 1.018
_refine_ls_hydrogen_treatment mixed
_refine_ls_matrix_type full
_refine_ls_number_parameters 484
_refine_ls_number_reflns 7118
_refine_ls_number_restraints 94
_refine_ls_restrained_S_all 1.019
_refine_ls_R_factor_all 0.0444
_refine_ls_R_factor_gt 0.0358
_refine_ls_shift/su_max 0.001
_refine_ls_shift/su_mean 0.000
_refine_ls_structure_factor_coef Fsqd
_refine_ls_weighting_details 'w=1/[\s^2^(Fo^2^)+(0.0466P)^2^+0.5145P] where P=(Fo^2^+2Fc^2^)/3'
_refine_ls_weighting_scheme calc
_refine_ls_wR_factor_gt 0.0888
_refine_ls_wR_factor_ref 0.0929
_reflns_Friedel_coverage 0.000
_reflns_number_gt 6044
_reflns_number_total 7118
_reflns_threshold_expression 'I > 2\s(I)'
_cod_data_source_file MAB4b.cif
_cod_data_source_block MAB4b
_cod_database_code 1572524
_shelx_shelxl_version_number 2018/3
_chemical_oxdiff_formula 'C16H42 N2 B10 O20'
_chemical_oxdiff_usercomment 'MAB/TR/AR101B5 plate'
_shelx_space_group_comment
;
The symmetry employed for this shelxl refinement is uniquely defined
by the following loop, which should always be used as a source of
symmetry information in preference to the above space-group names.
They are only intended as comments.
;
_shelx_estimated_absorpt_t_max 0.998
_shelx_estimated_absorpt_t_min 0.968
_reflns_odcompleteness_completeness 99.99
_reflns_odcompleteness_iscentric 1
_reflns_odcompleteness_theta 27.42
_olex2_refinement_description
;
1. Fixed Uiso
 At 1.2 times of:
  All C(H,H) groups
 At 1.5 times of:
  All C(H,H,H) groups, All O(H) groups
2. Restrained distances
 N2-C11A \\sim N2-C11 \\sim N2-C14A \\sim N2-C14
 with sigma of 0.02
 C14-C13 \\sim C14A-C13A \\sim C13A-C12A \\sim C13-C12 \\sim C12A-C11A \\sim
C12-C11
 with sigma of 0.02
 C11A-C13A \\sim C11-C13 \\sim C12A-C14A \\sim C12-C14
 with sigma of 0.04
 C13-N2 \\sim N2-C13A
 with sigma of 0.04
 C12A-N2 \\sim N2-C12
 with sigma of 0.04
 C14A-C11A \\sim C14-C11
 with sigma of 0.04
3. Uiso/Uaniso restraints and constraints
Uanis(C11) = Uanis(C11A)
Uanis(C14A) = Uanis(C14)
4. Rigid body (RIGU) restrains
 N2, C11, C12, C13, C14, C11A, C12A, C13A, C14A
 with sigma for 1-2 distances of 0.004 and sigma for 1-3 distances of 0.004
5. Others
 Sof(C11A)=Sof(H11C)=Sof(H11D)=Sof(C12A)=Sof(H12C)=Sof(H12D)=Sof(C13A)=
 Sof(H13C)=Sof(H13D)=Sof(C14A)=Sof(H14C)=Sof(H14D)=1-FVAR(1)
 Sof(C11)=Sof(H11A)=Sof(H11B)=Sof(C12)=Sof(H12A)=Sof(H12B)=Sof(C13)=Sof(H13A)=
 Sof(H13B)=Sof(C14)=Sof(H14A)=Sof(H14B)=FVAR(1)
6.a Secondary CH2 refined with riding coordinates:
 C1(H1A,H1B), C2(H2A,H2B), C3(H3A,H3B), C4(H4A,H4B), C5(H5A,H5B), C6(H6A,H6B),
 C7(H7A,H7B), C8(H8A,H8B), C9(H9A,H9B), C10(H10A,H10B), C11(H11A,H11B),
 C12(H12A,H12B), C13(H13A,H13B), C14(H14A,H14B), C11A(H11C,H11D), C12A(H12C,
 H12D), C13A(H13C,H13D), C14A(H14C,H14D)
6.b Idealised Me refined as rotating group:
 C15(H15A,H15B,H15C), C16(H16A,H16B,H16C)
;
_olex2_diffrn_ambient_temperature_device 'Oxford Cryosystems'
_olex2_exptl_crystal_mounting_method 'The crystal was mounted on a MITIGEN holder in perfluoroether oil'
_olex2_submission_original_sample_id 'MAB/TR/AR101 B5 (plate)'
_olex2_submission_special_instructions 'No special instructions were received'
_oxdiff_exptl_absorpt_empirical_details
;
Empirical correction (ABSPACK) includes:
- Absorption correction using spherical harmonics
- Frame scaling
;
_oxdiff_exptl_absorpt_empirical_full_max 1.715
_oxdiff_exptl_absorpt_empirical_full_min 0.754

loop_
_space_group_symop_operation_xyz
'x, y, z'
'-x, -y, -z'

loop_
_atom_site_label
_atom_site_type_symbol
_atom_site_fract_x
_atom_site_fract_y
_atom_site_fract_z
_atom_site_U_iso_or_equiv
_atom_site_adp_type
_atom_site_occupancy
_atom_site_site_symmetry_order
_atom_site_calc_flag
_atom_site_refinement_flags_posn
_atom_site_refinement_flags_adp
_atom_site_refinement_flags_occupancy
_atom_site_disorder_assembly
_atom_site_disorder_group
N1 N 0.58879(11) 1.19516(8) 0.12306(8) 0.0162(2) Uani 1 1 d . . . . .
N2 N 1.04275(11) 0.68935(8) 0.56617(8) 0.0153(2) Uani 1 1 d D U . . .
C1 C 0.65511(13) 1.28821(10) 0.13358(10) 0.0187(2) Uani 1 1 d . . . . .
H1A H 0.759544 1.268026 0.115583 0.022 Uiso 1 1 calc R . . . .
H1B H 0.637838 1.311009 0.204759 0.022 Uiso 1 1 calc R . . . .
C2 C 0.58092(14) 1.37858(11) 0.05786(11) 0.0249(3) Uani 1 1 d . . . . .
H2A H 0.649175 1.420219 0.024338 0.030 Uiso 1 1 calc R . . . .
H2B H 0.500573 1.428935 0.093609 0.030 Uiso 1 1 calc R . . . .
C3 C 0.52539(14) 1.32049(12) -0.02251(10) 0.0252(3) Uani 1 1 d . . . . .
H3A H 0.419596 1.341419 -0.020403 0.030 Uiso 1 1 calc R . . . .
H3B H 0.564568 1.338888 -0.092800 0.030 Uiso 1 1 calc R . . . .
C4 C 0.57808(14) 1.20003(11) 0.00828(10) 0.0235(3) Uani 1 1 d . . . . .
H4A H 0.509369 1.158960 -0.008143 0.028 Uiso 1 1 calc R . . . .
H4B H 0.672513 1.170170 -0.027424 0.028 Uiso 1 1 calc R . . . .
C5 C 0.67958(13) 1.08760(10) 0.16071(10) 0.0182(2) Uani 1 1 d . . . . .
H5A H 0.764951 1.068574 0.111891 0.022 Uiso 1 1 calc R . . . .
H5B H 0.624506 1.031649 0.159863 0.022 Uiso 1 1 calc R . . . .
C6 C 0.72908(13) 1.08341(10) 0.26795(9) 0.0178(2) Uani 1 1 d . . . . .
H6A H 0.646323 1.110519 0.316882 0.021 Uiso 1 1 calc R . . . .
H6B H 0.797803 1.129672 0.267929 0.021 Uiso 1 1 calc R . . . .
C7 C 0.80056(13) 0.96581(10) 0.30026(10) 0.0183(2) Uani 1 1 d . . . . .
H7A H 0.725844 0.924052 0.313006 0.022 Uiso 1 1 calc R . . . .
H7B H 0.866451 0.934933 0.242292 0.022 Uiso 1 1 calc R . . . .
C8 C 0.88395(13) 0.95011(10) 0.39540(9) 0.0166(2) Uani 1 1 d . . . . .
H8A H 0.823813 0.989469 0.451662 0.020 Uiso 1 1 calc R . . . .
H8B H 0.969947 0.979710 0.380022 0.020 Uiso 1 1 calc R . . . .
C9 C 0.92835(13) 0.82948(10) 0.42876(9) 0.0183(2) Uani 1 1 d . . . . .
H9A H 0.841435 0.801190 0.445136 0.022 Uiso 1 1 calc R . . . .
H9B H 0.984683 0.790632 0.370816 0.022 Uiso 1 1 calc R . . . .
C10 C 1.01647(13) 0.80605(9) 0.52173(9) 0.0157(2) Uani 1 1 d . . . . .
H10A H 1.109871 0.824084 0.501872 0.019 Uiso 1 1 calc R . . . .
H10B H 0.966667 0.853911 0.575760 0.019 Uiso 1 1 calc R . . . .
C15 C 0.44249(13) 1.21450(11) 0.17693(11) 0.0240(3) Uani 1 1 d . . . . .
H15A H 0.397365 1.156320 0.164689 0.036 Uiso 1 1 calc GR . . . .
H15B H 0.384531 1.284365 0.150461 0.036 Uiso 1 1 calc GR . . . .
H15C H 0.449600 1.215511 0.250990 0.036 Uiso 1 1 calc GR . . . .
C16 C 1.11293(17) 0.61532(11) 0.48520(11) 0.0302(3) Uani 1 1 d . . . . .
H16A H 1.047104 0.620475 0.431427 0.045 Uiso 1 1 calc GR . . . .
H16B H 1.137913 0.540535 0.515925 0.045 Uiso 1 1 calc GR . . . .
H16C H 1.199948 0.636241 0.454991 0.045 Uiso 1 1 calc GR . . . .
C11 C 1.1350(2) 0.67355(17) 0.65628(16) 0.0171(3) Uani 0.900(5) 1 d D U P A 1
H11A H 1.206756 0.717923 0.643685 0.020 Uiso 0.900(5) 1 calc R . P A 1
H11B H 1.185418 0.596387 0.668205 0.020 Uiso 0.900(5) 1 calc R . P A 1
C12 C 1.03083(18) 0.71050(18) 0.74829(11) 0.0232(5) Uani 0.900(5) 1 d D U P A 1
H12A H 1.036661 0.783174 0.765402 0.028 Uiso 0.900(5) 1 calc R . P A 1
H12B H 1.052730 0.658754 0.809338 0.028 Uiso 0.900(5) 1 calc R . P A 1
C13 C 0.8815(2) 0.71397(19) 0.71504(17) 0.0209(4) Uani 0.900(5) 1 d D U P A 1
H13A H 0.828833 0.674073 0.767400 0.025 Uiso 0.900(5) 1 calc R . P A 1
H13B H 0.825233 0.789784 0.704826 0.025 Uiso 0.900(5) 1 calc R . P A 1
C14 C 0.90897(18) 0.65987(17) 0.61480(15) 0.0207(4) Uani 0.900(5) 1 d D U P A 1
H14A H 0.923483 0.580225 0.627420 0.025 Uiso 0.900(5) 1 calc R . P A 1
H14B H 0.828258 0.687865 0.570616 0.025 Uiso 0.900(5) 1 calc R . P A 1
C11A C 1.1466(19) 0.6709(13) 0.6520(12) 0.0171(3) Uani 0.100(5) 1 d D U P A 2
H11C H 1.231252 0.611634 0.636178 0.020 Uiso 0.100(5) 1 calc R . P A 2
H11D H 1.179588 0.737697 0.657490 0.020 Uiso 0.100(5) 1 calc R . P A 2
C12A C 1.0679(13) 0.6412(13) 0.7528(9) 0.025(4) Uani 0.100(5) 1 d D U P A 2
H12C H 1.064101 0.563929 0.759359 0.030 Uiso 0.100(5) 1 calc R . P A 2
H12D H 1.111363 0.657460 0.813134 0.030 Uiso 0.100(5) 1 calc R . P A 2
C13A C 0.9228(18) 0.7156(16) 0.7388(12) 0.020(4) Uani 0.100(5) 1 d D U P A 2
H13C H 0.849608 0.697980 0.791443 0.024 Uiso 0.100(5) 1 calc R . P A 2
H13D H 0.924620 0.792759 0.739907 0.024 Uiso 0.100(5) 1 calc R . P A 2
C14A C 0.8992(15) 0.6886(17) 0.6338(13) 0.0207(4) Uani 0.100(5) 1 d D U P A 2
H14C H 0.818500 0.743334 0.604515 0.025 Uiso 0.100(5) 1 calc R . P A 2
H14D H 0.877487 0.616345 0.637097 0.025 Uiso 0.100(5) 1 calc R . P A 2
O1 O 0.87849(8) 0.73267(7) 0.16087(6) 0.01405(17) Uani 1 1 d . . . . .
O2 O 0.80355(9) 0.86888(7) 0.02493(6) 0.01639(18) Uani 1 1 d . . . . .
O3 O 1.05092(9) 0.78144(7) 0.02960(6) 0.01576(18) Uani 1 1 d . . . . .
O4 O 1.04348(9) 0.59561(7) 0.07000(6) 0.01570(18) Uani 1 1 d . . . . .
O5 O 1.23565(9) 0.50676(7) 0.17207(7) 0.01664(18) Uani 1 1 d . . . . .
O6 O 1.12933(9) 0.69494(7) 0.19010(6) 0.01416(17) Uani 1 1 d . . . . .
O7 O 0.63498(9) 0.83082(7) 0.15336(7) 0.01728(18) Uani 1 1 d . . . . .
H7 H 0.6240(18) 0.7922(14) 0.2111(13) 0.026 Uiso 1 1 d R . . . .
O8 O 0.98029(9) 0.92099(7) -0.09636(7) 0.01900(19) Uani 1 1 d . . . . .
H8 H 0.9116(19) 0.9716(14) -0.1190(13) 0.028 Uiso 1 1 d R . . . .
O9 O 1.16252(9) 0.41029(7) 0.05385(7) 0.01819(18) Uani 1 1 d . . . . .
H9 H 1.0984(18) 0.4119(14) 0.0126(13) 0.027 Uiso 1 1 d R . . . .
O10 O 1.33054(9) 0.60000(7) 0.28117(7) 0.01639(18) Uani 1 1 d . . . . .
H10 H 1.3281(17) 0.6647(14) 0.3014(12) 0.025 Uiso 1 1 d R . . . .
B1 B 1.02492(14) 0.70250(10) 0.11201(10) 0.0134(2) Uani 1 1 d . . . . .
B2 B 0.77346(14) 0.80861(11) 0.11434(10) 0.0146(3) Uani 1 1 d . . . . .
B3 B 0.94458(14) 0.85709(11) -0.01369(10) 0.0149(3) Uani 1 1 d . . . . .
B4 B 1.14380(14) 0.50566(11) 0.09701(10) 0.0140(2) Uani 1 1 d . . . . .
B5 B 1.22919(14) 0.60321(11) 0.21433(10) 0.0134(2) Uani 1 1 d . . . . .
O11 O 0.58528(9) 0.74402(7) 0.35025(6) 0.01425(17) Uani 1 1 d . . . . .
O12 O 0.64955(9) 0.60595(7) 0.48504(6) 0.01664(18) Uani 1 1 d . . . . .
O13 O 0.42008(9) 0.72887(7) 0.49966(6) 0.01489(17) Uani 1 1 d . . . . .
O14 O 0.45196(9) 0.90275(7) 0.43188(6) 0.01462(17) Uani 1 1 d . . . . .
O15 O 0.28949(9) 0.99362(7) 0.30736(7) 0.01701(18) Uani 1 1 d . . . . .
O16 O 0.33348(9) 0.80091(7) 0.33609(6) 0.01422(17) Uani 1 1 d . . . . .
O17 O 0.80900(9) 0.61388(7) 0.34054(7) 0.01842(18) Uani 1 1 d . . . . .
H17 H 0.8244(18) 0.6526(14) 0.2835(13) 0.028 Uiso 1 1 d R . . . .
O18 O 0.48743(9) 0.59494(8) 0.63238(7) 0.01948(19) Uani 1 1 d . . . . .
H18 H 0.5528(19) 0.5405(15) 0.6521(13) 0.029 Uiso 1 1 d R . . . .
O19 O 0.38234(9) 1.09554(7) 0.41033(7) 0.01684(18) Uani 1 1 d . . . . .
H19 H 0.4340(18) 1.0912(13) 0.4579(13) 0.025 Uiso 1 1 d R . . . .
O20 O 0.18145(9) 0.89795(7) 0.20829(7) 0.01704(18) Uani 1 1 d . . . . .
H20 H 0.1676(17) 0.8356(15) 0.2014(12) 0.026 Uiso 1 1 d R . . . .
B11 B 0.44756(14) 0.79344(10) 0.40588(10) 0.0134(2) Uani 1 1 d . . . . .
B12 B 0.67940(14) 0.65604(11) 0.38984(10) 0.0145(3) Uani 1 1 d . . . . .
B13 B 0.51833(14) 0.64359(11) 0.53883(10) 0.0144(3) Uani 1 1 d . . . . .
B14 B 0.37739(14) 0.99569(11) 0.38463(10) 0.0136(2) Uani 1 1 d . . . . .
B15 B 0.27000(14) 0.89510(11) 0.28395(10) 0.0140(2) Uani 1 1 d . . . . .

loop_
_atom_site_aniso_label
_atom_site_aniso_U_11
_atom_site_aniso_U_22
_atom_site_aniso_U_33
_atom_site_aniso_U_23
_atom_site_aniso_U_13
_atom_site_aniso_U_12
N1 0.0133(5) 0.0173(5) 0.0172(5) -0.0018(4) -0.0012(4) -0.0017(4)
N2 0.0153(5) 0.0136(5) 0.0172(5) -0.0038(4) -0.0035(4) -0.0018(4)
C1 0.0176(6) 0.0166(6) 0.0216(6) -0.0020(5) -0.0010(5) -0.0038(5)
C2 0.0224(6) 0.0216(7) 0.0279(7) 0.0048(5) -0.0002(5) -0.0031(5)
C3 0.0203(6) 0.0317(7) 0.0201(6) 0.0057(5) -0.0015(5) -0.0025(5)
C4 0.0224(6) 0.0286(7) 0.0178(6) -0.0037(5) -0.0058(5) -0.0007(5)
C5 0.0171(6) 0.0138(6) 0.0232(6) -0.0031(5) -0.0050(5) -0.0008(5)
C6 0.0173(6) 0.0161(6) 0.0197(6) -0.0027(5) -0.0031(4) -0.0020(5)
C7 0.0188(6) 0.0148(6) 0.0220(6) -0.0020(5) -0.0054(5) -0.0037(5)
C8 0.0169(6) 0.0140(6) 0.0191(6) -0.0026(4) -0.0017(4) -0.0035(4)
C9 0.0212(6) 0.0147(6) 0.0198(6) -0.0032(5) -0.0050(5) -0.0040(5)
C10 0.0175(6) 0.0129(5) 0.0181(6) -0.0026(4) -0.0022(4) -0.0053(4)
C15 0.0137(6) 0.0263(7) 0.0282(7) 0.0049(5) 0.0020(5) -0.0017(5)
C16 0.0437(9) 0.0193(7) 0.0220(7) -0.0105(5) -0.0089(6) 0.0092(6)
C11 0.0140(7) 0.0207(6) 0.0170(6) -0.0028(5) -0.0047(5) -0.0032(5)
C12 0.0203(9) 0.0345(12) 0.0173(7) -0.0074(7) 0.0008(6) -0.0099(8)
C13 0.0132(8) 0.0236(9) 0.0240(10) 0.0020(8) 0.0010(7) -0.0028(7)
C14 0.0196(7) 0.0206(10) 0.0261(9) 0.0026(6) -0.0077(6) -0.0121(7)
C11A 0.0140(7) 0.0207(6) 0.0170(6) -0.0028(5) -0.0047(5) -0.0032(5)
C12A 0.014(6) 0.031(10) 0.027(5) -0.002(6) -0.008(4) 0.002(6)
C13A 0.021(8) 0.019(7) 0.016(6) -0.004(5) -0.006(5) 0.006(7)
C14A 0.0196(7) 0.0206(10) 0.0261(9) 0.0026(6) -0.0077(6) -0.0121(7)
O1 0.0131(4) 0.0135(4) 0.0157(4) -0.0028(3) -0.0016(3) -0.0025(3)
O2 0.0136(4) 0.0163(4) 0.0180(4) -0.0014(3) -0.0023(3) -0.0008(3)
O3 0.0129(4) 0.0163(4) 0.0173(4) -0.0023(3) -0.0011(3) -0.0016(3)
O4 0.0156(4) 0.0136(4) 0.0188(4) -0.0065(3) -0.0061(3) -0.0012(3)
O5 0.0171(4) 0.0128(4) 0.0209(4) -0.0040(3) -0.0077(3) -0.0016(3)
O6 0.0138(4) 0.0127(4) 0.0168(4) -0.0053(3) -0.0036(3) -0.0022(3)
O7 0.0137(4) 0.0189(4) 0.0187(4) -0.0005(3) -0.0022(3) -0.0029(3)
O8 0.0162(4) 0.0190(4) 0.0193(4) 0.0011(3) -0.0009(3) -0.0006(4)
O9 0.0179(4) 0.0142(4) 0.0231(5) -0.0071(3) -0.0084(3) -0.0004(3)
O10 0.0179(4) 0.0130(4) 0.0196(4) -0.0037(3) -0.0075(3) -0.0029(3)
B1 0.0127(6) 0.0120(6) 0.0163(6) -0.0045(5) -0.0037(5) -0.0018(5)
B2 0.0150(6) 0.0134(6) 0.0169(6) -0.0052(5) -0.0036(5) -0.0040(5)
B3 0.0153(6) 0.0142(6) 0.0159(6) -0.0057(5) -0.0025(5) -0.0026(5)
B4 0.0131(6) 0.0145(6) 0.0153(6) -0.0035(5) -0.0012(5) -0.0037(5)
B5 0.0122(6) 0.0140(6) 0.0146(6) -0.0027(5) -0.0011(4) -0.0036(5)
O11 0.0137(4) 0.0136(4) 0.0150(4) -0.0018(3) -0.0014(3) -0.0020(3)
O12 0.0139(4) 0.0167(4) 0.0176(4) -0.0009(3) -0.0015(3) -0.0004(3)
O13 0.0132(4) 0.0146(4) 0.0165(4) -0.0019(3) -0.0014(3) -0.0021(3)
O14 0.0150(4) 0.0125(4) 0.0175(4) -0.0037(3) -0.0058(3) -0.0025(3)
O15 0.0201(4) 0.0125(4) 0.0199(4) -0.0018(3) -0.0090(3) -0.0035(3)
O16 0.0145(4) 0.0125(4) 0.0170(4) -0.0033(3) -0.0050(3) -0.0033(3)
O17 0.0158(4) 0.0173(4) 0.0196(4) -0.0002(3) 0.0005(3) -0.0001(3)
O18 0.0161(4) 0.0197(5) 0.0194(4) 0.0018(3) -0.0013(3) 0.0007(3)
O19 0.0198(4) 0.0131(4) 0.0191(4) -0.0028(3) -0.0077(3) -0.0037(3)
O20 0.0200(4) 0.0128(4) 0.0200(4) -0.0024(3) -0.0088(3) -0.0040(3)
B11 0.0124(6) 0.0115(6) 0.0167(6) -0.0027(5) -0.0034(5) -0.0021(5)
B12 0.0149(6) 0.0124(6) 0.0179(6) -0.0048(5) -0.0029(5) -0.0046(5)
B13 0.0140(6) 0.0141(6) 0.0171(6) -0.0046(5) -0.0040(5) -0.0045(5)
B14 0.0125(6) 0.0152(6) 0.0141(6) -0.0030(5) -0.0012(5) -0.0042(5)
B15 0.0128(6) 0.0142(6) 0.0155(6) -0.0027(5) -0.0016(5) -0.0034(5)

loop_
_atom_type_symbol
_atom_type_description
_atom_type_scat_dispersion_real
_atom_type_scat_dispersion_imag
_atom_type_scat_source
C C 0.0033 0.0016 'International Tables Vol C Tables 4.2.6.8 and 6.1.1.4'
H H 0.0000 0.0000 'International Tables Vol C Tables 4.2.6.8 and 6.1.1.4'
B B 0.0013 0.0007 'International Tables Vol C Tables 4.2.6.8 and 6.1.1.4'
N N 0.0061 0.0033 'International Tables Vol C Tables 4.2.6.8 and 6.1.1.4'
O O 0.0106 0.0060 'International Tables Vol C Tables 4.2.6.8 and 6.1.1.4'

loop_
_geom_angle_atom_site_label_1
_geom_angle_atom_site_label_2
_geom_angle_atom_site_label_3
_geom_angle
_geom_angle_site_symmetry_1
_geom_angle_site_symmetry_3
_geom_angle_publ_flag
C1 N1 C4 102.36(10) . . ?
C5 N1 C1 112.86(9) . . ?
C5 N1 C4 110.53(9) . . ?
C15 N1 C1 110.29(10) . . ?
C15 N1 C4 109.76(10) . . ?
C15 N1 C5 110.74(10) . . ?
C10 N2 C11 109.68(11) . . ?
C10 N2 C11A 109.7(6) . . ?
C10 N2 C14A 102.0(8) . . ?
C16 N2 C10 109.88(10) . . ?
C16 N2 C11 110.66(12) . . ?
C16 N2 C14 111.23(13) . . ?
C16 N2 C11A 106.9(6) . . ?
C16 N2 C14A 127.7(7) . . ?
C14 N2 C10 112.73(11) . . ?
C14 N2 C11 102.47(12) . . ?
C11A N2 C14A 99.6(9) . . ?
N1 C1 H1A 110.9 . . ?
N1 C1 H1B 110.9 . . ?
N1 C1 C2 104.49(10) . . ?
H1A C1 H1B 108.9 . . ?
C2 C1 H1A 110.9 . . ?
C2 C1 H1B 110.9 . . ?
C1 C2 H2A 110.7 . . ?
C1 C2 H2B 110.7 . . ?
C1 C2 C3 105.43(11) . . ?
H2A C2 H2B 108.8 . . ?
C3 C2 H2A 110.7 . . ?
C3 C2 H2B 110.7 . . ?
C2 C3 H3A 110.8 . . ?
C2 C3 H3B 110.8 . . ?
H3A C3 H3B 108.8 . . ?
C4 C3 C2 104.89(10) . . ?
C4 C3 H3A 110.8 . . ?
C4 C3 H3B 110.8 . . ?
N1 C4 C3 104.02(10) . . ?
N1 C4 H4A 111.0 . . ?
N1 C4 H4B 111.0 . . ?
C3 C4 H4A 111.0 . . ?
C3 C4 H4B 111.0 . . ?
H4A C4 H4B 109.0 . . ?
N1 C5 H5A 108.5 . . ?
N1 C5 H5B 108.5 . . ?
N1 C5 C6 114.99(10) . . ?
H5A C5 H5B 107.5 . . ?
C6 C5 H5A 108.5 . . ?
C6 C5 H5B 108.5 . . ?
C5 C6 H6A 110.1 . . ?
C5 C6 H6B 110.1 . . ?
C5 C6 C7 108.23(10) . . ?
H6A C6 H6B 108.4 . . ?
C7 C6 H6A 110.1 . . ?
C7 C6 H6B 110.1 . . ?
C6 C7 H7A 108.5 . . ?
C6 C7 H7B 108.5 . . ?
H7A C7 H7B 107.5 . . ?
C8 C7 C6 115.00(10) . . ?
C8 C7 H7A 108.5 . . ?
C8 C7 H7B 108.5 . . ?
C7 C8 H8A 109.8 . . ?
C7 C8 H8B 109.8 . . ?
C7 C8 C9 109.27(10) . . ?
H8A C8 H8B 108.3 . . ?
C9 C8 H8A 109.8 . . ?
C9 C8 H8B 109.8 . . ?
C8 C9 H9A 109.0 . . ?
C8 C9 H9B 109.0 . . ?
H9A C9 H9B 107.8 . . ?
C10 C9 C8 112.81(10) . . ?
C10 C9 H9A 109.0 . . ?
C10 C9 H9B 109.0 . . ?
N2 C10 C9 113.75(9) . . ?
N2 C10 H10A 108.8 . . ?
N2 C10 H10B 108.8 . . ?
C9 C10 H10A 108.8 . . ?
C9 C10 H10B 108.8 . . ?
H10A C10 H10B 107.7 . . ?
N1 C15 H15A 109.5 . . ?
N1 C15 H15B 109.5 . . ?
N1 C15 H15C 109.5 . . ?
H15A C15 H15B 109.5 . . ?
H15A C15 H15C 109.5 . . ?
H15B C15 H15C 109.5 . . ?
N2 C16 H16A 109.5 . . ?
N2 C16 H16B 109.5 . . ?
N2 C16 H16C 109.5 . . ?
H16A C16 H16B 109.5 . . ?
H16A C16 H16C 109.5 . . ?
H16B C16 H16C 109.5 . . ?
N2 C11 H11A 110.7 . . ?
N2 C11 H11B 110.7 . . ?
N2 C11 C12 105.05(15) . . ?
H11A C11 H11B 108.8 . . ?
C12 C11 H11A 110.7 . . ?
C12 C11 H11B 110.7 . . ?
C11 C12 H12A 110.6 . . ?
C11 C12 H12B 110.6 . . ?
C11 C12 C13 105.67(14) . . ?
H12A C12 H12B 108.7 . . ?
C13 C12 H12A 110.6 . . ?
C13 C12 H12B 110.6 . . ?
C12 C13 H13A 110.8 . . ?
C12 C13 H13B 110.8 . . ?
H13A C13 H13B 108.8 . . ?
C14 C13 C12 104.88(13) . . ?
C14 C13 H13A 110.8 . . ?
C14 C13 H13B 110.8 . . ?
N2 C14 C13 103.83(13) . . ?
N2 C14 H14A 111.0 . . ?
N2 C14 H14B 111.0 . . ?
C13 C14 H14A 111.0 . . ?
C13 C14 H14B 111.0 . . ?
H14A C14 H14B 109.0 . . ?
N2 C11A H11C 110.1 . . ?
N2 C11A H11D 110.1 . . ?
H11C C11A H11D 108.4 . . ?
C12A C11A N2 108.2(10) . . ?
C12A C11A H11C 110.1 . . ?
C12A C11A H11D 110.1 . . ?
C11A C12A H12C 111.8 . . ?
C11A C12A H12D 111.8 . . ?
H12C C12A H12D 109.6 . . ?
C13A C12A C11A 99.7(11) . . ?
C13A C12A H12C 111.8 . . ?
C13A C12A H12D 111.8 . . ?
C12A C13A H13C 111.8 . . ?
C12A C13A H13D 111.8 . . ?
H13C C13A H13D 109.6 . . ?
C14A C13A C12A 99.6(11) . . ?
C14A C13A H13C 111.8 . . ?
C14A C13A H13D 111.8 . . ?
N2 C14A H14C 110.6 . . ?
N2 C14A H14D 110.6 . . ?
C13A C14A N2 105.9(10) . . ?
C13A C14A H14C 110.6 . . ?
C13A C14A H14D 110.6 . . ?
H14C C14A H14D 108.7 . . ?
B2 O1 B1 121.41(10) . . ?
B2 O2 B3 119.06(10) . . ?
B3 O3 B1 122.95(10) . . ?
B4 O4 B1 124.67(9) . . ?
B5 O5 B4 119.01(10) . . ?
B5 O6 B1 123.36(9) . . ?
B2 O7 H7 111.6(11) . . ?
B3 O8 H8 115.8(11) . . ?
B4 O9 H9 112.3(11) . . ?
B5 O10 H10 112.6(11) . . ?
O1 B1 O4 107.66(9) . . ?
O1 B1 O6 109.43(9) . . ?
O3 B1 O1 112.00(9) . . ?
O3 B1 O4 109.42(9) . . ?
O3 B1 O6 108.25(9) . . ?
O4 B1 O6 110.08(9) . . ?
O1 B2 O2 121.28(11) . . ?
O7 B2 O1 122.45(11) . . ?
O7 B2 O2 116.25(11) . . ?
O3 B3 O2 120.96(11) . . ?
O3 B3 O8 117.96(11) . . ?
O8 B3 O2 121.07(11) . . ?
O4 B4 O5 120.73(11) . . ?
O4 B4 O9 123.36(11) . . ?
O9 B4 O5 115.90(11) . . ?
O6 B5 O5 121.97(11) . . ?
O6 B5 O10 122.39(11) . . ?
O10 B5 O5 115.63(11) . . ?
B12 O11 B11 122.79(10) . . ?
B12 O12 B13 119.47(10) . . ?
B13 O13 B11 123.40(9) . . ?
B14 O14 B11 123.60(9) . . ?
B15 O15 B14 119.10(10) . . ?
B15 O16 B11 122.87(9) . . ?
B12 O17 H17 111.9(11) . . ?
B13 O18 H18 114.4(11) . . ?
B14 O19 H19 111.5(12) . . ?
B15 O20 H20 112.1(11) . . ?
O13 B11 O11 111.82(9) . . ?
O13 B11 O14 109.17(10) . . ?
O13 B11 O16 109.44(9) . . ?
O14 B11 O11 108.72(9) . . ?
O16 B11 O11 107.32(9) . . ?
O16 B11 O14 110.35(9) . . ?
O11 B12 O12 120.95(11) . . ?
O11 B12 O17 122.61(11) . . ?
O17 B12 O12 116.42(11) . . ?
O13 B13 O12 120.93(11) . . ?
O13 B13 O18 118.97(11) . . ?
O18 B13 O12 120.09(11) . . ?
O14 B14 O15 121.11(11) . . ?
O14 B14 O19 122.59(11) . . ?
O19 B14 O15 116.30(11) . . ?
O16 B15 O15 121.23(11) . . ?
O16 B15 O20 122.14(11) . . ?
O20 B15 O15 116.61(11) . . ?

loop_
_geom_bond_atom_site_label_1
_geom_bond_atom_site_label_2
_geom_bond_distance
_geom_bond_site_symmetry_2
_geom_bond_publ_flag
N1 C1 1.5022(16) . ?
N1 C4 1.5102(16) . ?
N1 C5 1.5022(15) . ?
N1 C15 1.4936(15) . ?
N2 C10 1.5138(15) . ?
N2 C16 1.4899(16) . ?
N2 C11 1.514(2) . ?
N2 C14 1.5007(19) . ?
N2 C11A 1.541(15) . ?
N2 C14A 1.575(13) . ?
C1 H1A 0.9900 . ?
C1 H1B 0.9900 . ?
C1 C2 1.5277(18) . ?
C2 H2A 0.9900 . ?
C2 H2B 0.9900 . ?
C2 C3 1.548(2) . ?
C3 H3A 0.9900 . ?
C3 H3B 0.9900 . ?
C3 C4 1.5221(19) . ?
C4 H4A 0.9900 . ?
C4 H4B 0.9900 . ?
C5 H5A 0.9900 . ?
C5 H5B 0.9900 . ?
C5 C6 1.5178(17) . ?
C6 H6A 0.9900 . ?
C6 H6B 0.9900 . ?
C6 C7 1.5264(17) . ?
C7 H7A 0.9900 . ?
C7 H7B 0.9900 . ?
C7 C8 1.5182(17) . ?
C8 H8A 0.9900 . ?
C8 H8B 0.9900 . ?
C8 C9 1.5239(16) . ?
C9 H9A 0.9900 . ?
C9 H9B 0.9900 . ?
C9 C10 1.5159(16) . ?
C10 H10A 0.9900 . ?
C10 H10B 0.9900 . ?
C15 H15A 0.9800 . ?
C15 H15B 0.9800 . ?
C15 H15C 0.9800 . ?
C16 H16A 0.9800 . ?
C16 H16B 0.9800 . ?
C16 H16C 0.9800 . ?
C11 H11A 0.9900 . ?
C11 H11B 0.9900 . ?
C11 C12 1.528(2) . ?
C12 H12A 0.9900 . ?
C12 H12B 0.9900 . ?
C12 C13 1.535(2) . ?
C13 H13A 0.9900 . ?
C13 H13B 0.9900 . ?
C13 C14 1.513(2) . ?
C14 H14A 0.9900 . ?
C14 H14B 0.9900 . ?
C11A H11C 0.9900 . ?
C11A H11D 0.9900 . ?
C11A C12A 1.521(15) . ?
C12A H12C 0.9900 . ?
C12A H12D 0.9900 . ?
C12A C13A 1.505(13) . ?
C13A H13C 0.9900 . ?
C13A H13D 0.9900 . ?
C13A C14A 1.500(13) . ?
C14A H14C 0.9900 . ?
C14A H14D 0.9900 . ?
O1 B1 1.4729(15) . ?
O1 B2 1.3644(16) . ?
O2 B2 1.3836(16) . ?
O2 B3 1.3854(16) . ?
O3 B1 1.4492(15) . ?
O3 B3 1.3521(16) . ?
O4 B1 1.4830(15) . ?
O4 B4 1.3504(16) . ?
O5 B4 1.3886(15) . ?
O5 B5 1.3822(15) . ?
O6 B1 1.4839(15) . ?
O6 B5 1.3544(15) . ?
O7 H7 0.873(17) . ?
O7 B2 1.3584(16) . ?
O8 H8 0.858(18) . ?
O8 B3 1.3596(16) . ?
O9 H9 0.855(18) . ?
O9 B4 1.3554(15) . ?
O10 H10 0.885(18) . ?
O10 B5 1.3650(15) . ?
O11 B11 1.4813(15) . ?
O11 B12 1.3537(16) . ?
O12 B12 1.3824(16) . ?
O12 B13 1.3903(15) . ?
O13 B11 1.4503(15) . ?
O13 B13 1.3515(16) . ?
O14 B11 1.4778(15) . ?
O14 B14 1.3532(16) . ?
O15 B14 1.3875(15) . ?
O15 B15 1.3815(16) . ?
O16 B11 1.4773(15) . ?
O16 B15 1.3581(16) . ?
O17 H17 0.875(17) . ?
O17 B12 1.3635(16) . ?
O18 H18 0.854(18) . ?
O18 B13 1.3589(16) . ?
O19 H19 0.823(18) . ?
O19 B14 1.3609(16) . ?
O20 H20 0.851(18) . ?
O20 B15 1.3615(15) . ?

loop_
_geom_hbond_atom_site_label_D
_geom_hbond_atom_site_label_H
_geom_hbond_atom_site_label_A
_geom_hbond_distance_DH
_geom_hbond_distance_HA
_geom_hbond_distance_DA
_geom_hbond_angle_DHA
_geom_hbond_site_symmetry_A
_geom_hbond_publ_flag
O7 H7 O11 0.873(17) 1.898(17) 2.7509(12) 165.2(16) . yes
O8 H8 O20 0.858(18) 2.008(18) 2.8169(12) 156.8(16) 2_675 yes
O9 H9 O4 0.855(18) 1.851(18) 2.7035(12) 174.9(17) 2_765 yes
O10 H10 O16 0.885(18) 1.851(18) 2.7342(12) 175.7(15) 1_655 yes
O17 H17 O1 0.875(17) 1.918(18) 2.7893(12) 174.1(16) . yes
O18 H18 O10 0.854(18) 2.035(19) 2.8721(12) 166.5(16) 2_766 yes
O19 H19 O14 0.823(18) 1.916(18) 2.7362(12) 174.0(17) 2_676 yes
O20 H20 O6 0.851(18) 1.940(18) 2.7907(12) 177.6(16) 1_455 yes

loop_
_geom_torsion_atom_site_label_1
_geom_torsion_atom_site_label_2
_geom_torsion_atom_site_label_3
_geom_torsion_atom_site_label_4
_geom_torsion
_geom_torsion_site_symmetry_1
_geom_torsion_site_symmetry_2
_geom_torsion_site_symmetry_3
_geom_torsion_site_symmetry_4
_geom_torsion_publ_flag
N1 C1 C2 C3 -23.13(13) . . . . ?
N1 C5 C6 C7 171.89(10) . . . . ?
N2 C11 C12 C13 16.2(2) . . . . ?
N2 C11A C12A C13A -38.3(13) . . . . ?
C1 N1 C4 C3 -42.65(12) . . . . ?
C1 N1 C5 C6 51.16(13) . . . . ?
C1 C2 C3 C4 -3.06(13) . . . . ?
C2 C3 C4 N1 27.99(13) . . . . ?
C4 N1 C1 C2 40.60(12) . . . . ?
C4 N1 C5 C6 165.10(11) . . . . ?
C5 N1 C1 C2 159.41(10) . . . . ?
C5 N1 C4 C3 -163.09(10) . . . . ?
C5 C6 C7 C8 167.57(10) . . . . ?
C6 C7 C8 C9 170.81(10) . . . . ?
C7 C8 C9 C10 178.22(10) . . . . ?
C8 C9 C10 N2 171.20(10) . . . . ?
C10 N2 C11 C12 83.52(16) . . . . ?
C10 N2 C14 C13 -74.84(16) . . . . ?
C10 N2 C11A C12A 116.7(9) . . . . ?
C10 N2 C14A C13A -90.6(13) . . . . ?
C15 N1 C1 C2 -76.14(12) . . . . ?
C15 N1 C4 C3 74.47(13) . . . . ?
C15 N1 C5 C6 -73.04(13) . . . . ?
C16 N2 C10 C9 56.47(13) . . . . ?
C16 N2 C11 C12 -155.10(14) . . . . ?
C16 N2 C14 C13 161.23(14) . . . . ?
C16 N2 C11A C12A -124.2(9) . . . . ?
C16 N2 C14A C13A 142.2(11) . . . . ?
C11 N2 C10 C9 178.32(12) . . . . ?
C11 N2 C14 C13 42.97(18) . . . . ?
C11 C12 C13 C14 10.0(2) . . . . ?
C12 C13 C14 N2 -32.86(19) . . . . ?
C14 N2 C10 C9 -68.20(14) . . . . ?
C14 N2 C11 C12 -36.44(19) . . . . ?
C11A N2 C10 C9 173.7(7) . . . . ?
C11A N2 C14A C13A 22.0(15) . . . . ?
C11A C12A C13A C14A 50.4(15) . . . . ?
C12A C13A C14A N2 -46.3(17) . . . . ?
C14A N2 C10 C9 -81.4(6) . . . . ?
C14A N2 C11A C12A 10.2(13) . . . . ?
B1 O1 B2 O2 -7.16(17) . . . . ?
B1 O1 B2 O7 173.99(10) . . . . ?
B1 O3 B3 O2 5.44(17) . . . . ?
B1 O3 B3 O8 -174.40(10) . . . . ?
B1 O4 B4 O5 2.82(18) . . . . ?
B1 O4 B4 O9 -176.86(11) . . . . ?
B1 O6 B5 O5 -4.07(17) . . . . ?
B1 O6 B5 O10 175.36(10) . . . . ?
B2 O1 B1 O3 16.46(14) . . . . ?
B2 O1 B1 O4 -103.88(12) . . . . ?
B2 O1 B1 O6 136.50(10) . . . . ?
B2 O2 B3 O3 5.65(17) . . . . ?
B2 O2 B3 O8 -174.51(11) . . . . ?
B3 O2 B2 O1 -4.66(17) . . . . ?
B3 O2 B2 O7 174.26(10) . . . . ?
B3 O3 B1 O1 -15.72(15) . . . . ?
B3 O3 B1 O4 103.58(12) . . . . ?
B3 O3 B1 O6 -136.46(11) . . . . ?
B4 O4 B1 O1 -121.03(11) . . . . ?
B4 O4 B1 O3 117.03(12) . . . . ?
B4 O4 B1 O6 -1.81(15) . . . . ?
B4 O5 B5 O6 4.75(17) . . . . ?
B4 O5 B5 O10 -174.72(10) . . . . ?
B5 O5 B4 O4 -4.08(17) . . . . ?
B5 O5 B4 O9 175.61(10) . . . . ?
B5 O6 B1 O1 120.51(11) . . . . ?
B5 O6 B1 O3 -117.17(11) . . . . ?
B5 O6 B1 O4 2.39(15) . . . . ?
B11 O11 B12 O12 1.30(17) . . . . ?
B11 O11 B12 O17 -176.83(10) . . . . ?
B11 O13 B13 O12 -6.25(17) . . . . ?
B11 O13 B13 O18 173.45(10) . . . . ?
B11 O14 B14 O15 0.38(17) . . . . ?
B11 O14 B14 O19 179.55(10) . . . . ?
B11 O16 B15 O15 -12.13(17) . . . . ?
B11 O16 B15 O20 169.63(11) . . . . ?
B12 O11 B11 O13 -7.00(15) . . . . ?
B12 O11 B11 O14 113.60(11) . . . . ?
B12 O11 B11 O16 -127.03(11) . . . . ?
B12 O12 B13 O13 -0.46(17) . . . . ?
B12 O12 B13 O18 179.84(11) . . . . ?
B13 O12 B12 O11 2.84(17) . . . . ?
B13 O12 B12 O17 -178.92(10) . . . . ?
B13 O13 B11 O11 9.47(15) . . . . ?
B13 O13 B11 O14 -110.87(12) . . . . ?
B13 O13 B11 O16 128.25(11) . . . . ?
B14 O14 B11 O11 107.59(12) . . . . ?
B14 O14 B11 O13 -130.18(11) . . . . ?
B14 O14 B11 O16 -9.86(15) . . . . ?
B14 O15 B15 O16 0.97(17) . . . . ?
B14 O15 B15 O20 179.30(10) . . . . ?
B15 O15 B14 O14 4.84(17) . . . . ?
B15 O15 B14 O19 -174.37(10) . . . . ?
B15 O16 B11 O11 -102.66(12) . . . . ?
B15 O16 B11 O13 135.80(11) . . . . ?
B15 O16 B11 O14 15.65(15) . . . . ?
